data_4339783
loop_
_publ_author_name
'Dey, Subrata K.'
'Abedin, Tareque S. M.'
'Dawe, Louise N.'
'Tandon, Santokh S.'
'Collins, Julie L.'
'Thompson, Laurence K.'
'Postnikov, Andrei V.'
'Alam, Mohammad S.'
'M\"uller, Paul'

_publ_section_title
;
 Supramolecular self-assembled polynuclear complexes from tritopic,
 tetratopic, and pentatopic ligands: structural, magnetic and surface
 studies.
;
_journal_issue 19
_journal_name_full 'Inorganic chemistry'
_journal_page_first 7767
_journal_page_last 7781
_journal_paper_doi 10.1021/ic070336a
_journal_volume 46
_journal_year 2007
_chemical_formula_sum 'C15 H16.6 Cl2 Cu2 N12 O12.8'
_chemical_formula_weight 767.77
_chemical_name_systematic
; 
 ? 
;
_space_group_IT_number 2
_symmetry_cell_setting triclinic
_symmetry_space_group_name_Hall '-P 1'
_symmetry_space_group_name_H-M 'P -1'
_atom_sites_solution_hydrogens geom
_atom_sites_solution_primary direct
_atom_sites_solution_secondary difmap
_audit_creation_method SHELXL-97
_cell_angle_alpha 68.36(5)
_cell_angle_beta 77.37(4)
_cell_angle_gamma 75.81(5)
_cell_formula_units_Z 4
_cell_length_a 12.180(6)
_cell_length_b 14.450(6)
_cell_length_c 16.120(7)
_cell_measurement_reflns_used 10242
_cell_measurement_temperature 113(2)
_cell_measurement_theta_max 31.0424
_cell_measurement_theta_min 2.7468
_cell_volume 2531(2)
_computing_cell_refinement 'CrystalClear (Rigaku/MSC Inc., 2005)'
_computing_data_collection 'CrystalClear (Rigaku/MSC Inc., 2005)'
_computing_data_reduction 'CrystalClear (Rigaku/MSC Inc., 2005)'
_computing_molecular_graphics 'CrystalStructure3.7.0(Rigaku/MSC Inc.,2005)'
_computing_publication_material 'CrystalStructure3.7.0(Rigaku/MSC Inc.,2005)'
_computing_structure_refinement 'SHELXL-97 (Sheldrick, 1997)'
_computing_structure_solution 'SHELXS-97 (Sheldrick, 1990)'
_diffrn_ambient_temperature 113(2)
_diffrn_detector_area_resol_mean 14.63
_diffrn_measured_fraction_theta_full 0.984
_diffrn_measured_fraction_theta_max 0.984
_diffrn_measurement_device_type 'Rigaku Saturn'
_diffrn_measurement_method \w
_diffrn_radiation_monochromator graphite
_diffrn_radiation_source 'fine-focus sealed tube'
_diffrn_radiation_type MoK\a
_diffrn_radiation_wavelength 0.71070
_diffrn_reflns_av_R_equivalents 0.0789
_diffrn_reflns_av_sigmaI/netI 0.1467
_diffrn_reflns_limit_h_max 12
_diffrn_reflns_limit_h_min -15
_diffrn_reflns_limit_k_max 17
_diffrn_reflns_limit_k_min -17
_diffrn_reflns_limit_l_max 19
_diffrn_reflns_limit_l_min -17
_diffrn_reflns_number 21786
_diffrn_reflns_theta_full 26.00
_diffrn_reflns_theta_max 26.00
_diffrn_reflns_theta_min 2.53
_exptl_absorpt_coefficient_mu 1.983
_exptl_absorpt_correction_T_max 0.8732
_exptl_absorpt_correction_T_min 0.6837
_exptl_absorpt_correction_type numerical
_exptl_crystal_colour 'Light Blue'
_exptl_crystal_density_diffrn 2.013
_exptl_crystal_density_method 'not measured'
_exptl_crystal_description Prism
_exptl_crystal_F_000 1540
_exptl_crystal_size_max 0.36
_exptl_crystal_size_mid 0.17
_exptl_crystal_size_min 0.14
_refine_diff_density_max 1.429
_refine_diff_density_min -1.047
_refine_diff_density_rms 0.177
_refine_ls_extinction_method none
_refine_ls_goodness_of_fit_ref 1.144
_refine_ls_hydrogen_treatment constr
_refine_ls_matrix_type full
_refine_ls_number_parameters 829
_refine_ls_number_reflns 9766
_refine_ls_number_restraints 0
_refine_ls_restrained_S_all 1.144
_refine_ls_R_factor_all 0.1388
_refine_ls_R_factor_gt 0.1204
_refine_ls_shift/su_max 0.000
_refine_ls_shift/su_mean 0.000
_refine_ls_structure_factor_coef Fsqd
_refine_ls_weighting_details 'calc w=1/[\s^2^(Fo^2^)+(0.1279P)^2^+18.4632P] where P=(Fo^2^+2Fc^2^)/3'
_refine_ls_weighting_scheme calc
_refine_ls_wR_factor_gt 0.3005
_refine_ls_wR_factor_ref 0.3189
_reflns_number_gt 7765
_reflns_number_total 9766
_reflns_threshold_expression >2sigma(I)
_cod_data_source_file ic070336a-file001.cif
_cod_data_source_block shelxl_(8)
_cod_depositor_comments
;
The following automatic conversions were performed:

'_exptl_absorpt_correction_type' value 'Numerical' changed to
'numerical' according to
/usr/data/users/saulius/automatic-downloads/retrospective/ACS/lib/dictionaries/cif_core.dic
dictionary named 'cif_core.dic' version 2.4.2 from 2011-04-26.

Automatic conversion script
Id: cif_fix_values 2281 2013-09-26 08:29:07Z andrius 
;
_cod_original_formula_sum 'C15 H16.60 Cl2 Cu2 N12 O12.80'
_cod_database_code 4339783

loop_
_symmetry_equiv_pos_as_xyz
'x, y, z'
'-x, -y, -z'

loop_
_atom_site_label
_atom_site_type_symbol
_atom_site_fract_x
_atom_site_fract_y
_atom_site_fract_z
_atom_site_U_iso_or_equiv
_atom_site_adp_type
_atom_site_occupancy
_atom_site_symmetry_multiplicity
_atom_site_calc_flag
_atom_site_refinement_flags
Cu1 Cu 0.35171(10) 0.22641(10) 0.16709(8) 0.0399(3) Uani 1 1 d .
Cu2 Cu 0.51274(11) 0.24205(10) -0.02495(9) 0.0426(4) Uani 1 1 d .
Cu3 Cu 0.30282(10) 0.64251(10) 0.53330(8) 0.0395(3) Uani 1 1 d .
Cu4 Cu 0.12713(10) 0.63437(10) 0.71865(9) 0.0403(3) Uani 1 1 d .
Cl1 Cl 0.5527(2) 0.0917(2) 0.30613(18) 0.0452(6) Uani 1 1 d .
Cl2 Cl 0.2263(3) -0.0563(3) 0.0178(2) 0.0688(9) Uani 1 1 d .
Cl3 Cl 0.7406(2) 0.6055(2) 0.14772(18) 0.0472(6) Uani 1 1 d .
Cl4 Cl 0.7662(2) 1.0329(2) 0.5098(2) 0.0494(7) Uani 1 1 d .
O1 O 0.4438(6) 0.4578(5) 0.2626(5) 0.0445(17) Uani 1 1 d .
O2 O 0.7581(6) 0.4550(6) -0.0545(5) 0.0485(19) Uani 1 1 d .
O3 O 0.2082(6) 0.4171(5) 0.4323(5) 0.0437(17) Uani 1 1 d .
O4 O -0.1092(6) 0.4150(6) 0.7447(5) 0.0463(18) Uani 1 1 d .
O5 O 0.4047(6) 0.1778(6) 0.0679(5) 0.0470(18) Uani 1 1 d .
O6 O 0.2421(6) 0.6948(5) 0.6280(5) 0.0427(17) Uani 1 1 d .
O7 O 0.4661(7) 0.0956(6) 0.2550(6) 0.055(2) Uani 1 1 d .
O8 O 0.5273(8) 0.0350(7) 0.3970(7) 0.073(3) Uani 1 1 d .
O9 O 0.6596(7) 0.0495(8) 0.2683(7) 0.070(3) Uani 1 1 d .
O10 O 0.5548(8) 0.1934(6) 0.2969(6) 0.061(2) Uani 1 1 d .
O11 O 0.3209(8) -0.1008(7) -0.0349(5) 0.063(2) Uani 1 1 d .
O12 O 0.1585(10) -0.1355(11) 0.0637(10) 0.080(4) Uani 0.75 1 d P
O13 O 0.198(3) -0.093(3) 0.111(3) 0.077(12) Uani 0.25 1 d P
O14 O 0.2734(14) -0.0461(10) 0.0843(10) 0.082(4) Uani 0.75 1 d P
O15 O 0.210(3) 0.066(3) 0.002(3) 0.069(11) Uani 0.25 1 d P
O16 O 0.1755(15) 0.0296(15) -0.0348(12) 0.098(5) Uani 0.75 1 d P
O17 O 0.111(4) -0.018(4) -0.031(3) 0.091(14) Uiso 0.25 1 d P
O18 O 0.7312(7) 0.5013(6) 0.2040(6) 0.056(2) Uani 1 1 d .
O19 O 0.6769(8) 0.6328(7) 0.0771(6) 0.066(2) Uani 1 1 d .
O20 O 0.7041(8) 0.6663(7) 0.2022(6) 0.072(3) Uani 1 1 d .
O21 O 0.8579(7) 0.6055(7) 0.1157(6) 0.064(2) Uani 1 1 d .
O22 O 0.8861(6) 1.0231(7) 0.5136(6) 0.059(2) Uani 1 1 d .
O23 O 0.7413(7) 0.9369(5) 0.5286(6) 0.052(2) Uani 1 1 d .
O24 O 0.7437(7) 1.0986(6) 0.4203(5) 0.055(2) Uani 1 1 d .
O25 O 0.6998(7) 1.0754(7) 0.5760(6) 0.060(2) Uani 1 1 d .
O26 O 0.193(2) 0.181(3) 0.003(2) 0.056(9) Uani 0.25 1 d P
O27 O 0.9521(14) 0.9156(15) 0.1732(11) 0.062(5) Uani 0.50 1 d P
O28 O 0.8563(8) 0.9015(8) 0.3412(7) 0.076(3) Uani 1 1 d .
O29 O 0.2124(6) 0.7633(6) 0.4184(5) 0.0348(17) Uani 0.85 1 d P
O30 O 0.073(3) 0.779(3) 0.429(3) 0.026(8) Uiso 0.15 1 d P
O31 O -0.0042(6) 0.8359(6) 0.4673(6) 0.0399(19) Uani 0.85 1 d P
N1 N 0.2242(7) 0.1543(7) 0.2216(6) 0.043(2) Uani 1 1 d .
N2 N 0.0577(8) 0.1554(7) 0.3295(6) 0.047(2) Uani 1 1 d .
N3 N 0.1342(7) 0.2824(6) 0.3812(6) 0.043(2) Uani 1 1 d .
H4 H 0.1507 0.3296 0.3962 0.051 Uiso 1 1 calc R
H5 H 0.0771 0.2513 0.4128 0.051 Uiso 1 1 calc R
N4 N 0.2809(7) 0.2933(7) 0.2569(6) 0.043(2) Uani 1 1 d .
N5 N 0.3248(7) 0.3599(6) 0.2774(5) 0.0368(18) Uani 1 1 d .
H6 H 0.2999 0.3665 0.3272 0.044 Uiso 1 1 d .
N6 N 0.4560(7) 0.3199(6) 0.1184(6) 0.0387(19) Uani 1 1 d .
N7 N 0.5260(7) 0.3211(7) 0.0445(6) 0.043(2) Uani 1 1 d .
N8 N 0.7004(7) 0.3646(7) -0.1136(6) 0.046(2) Uani 1 1 d .
H8 H 0.7632 0.3831 -0.1516 0.055 Uiso 1 1 d .
N9 N 0.6313(7) 0.3037(7) -0.1186(6) 0.042(2) Uani 1 1 d .
N10 N 0.7334(8) 0.2994(7) -0.2593(6) 0.046(2) Uani 1 1 d .
H9 H 0.7797 0.3388 -0.2618 0.056 Uiso 1 1 calc R
H10 H 0.7404 0.2757 -0.3037 0.056 Uiso 1 1 calc R
N11 N 0.5935(8) 0.1796(7) -0.2579(6) 0.045(2) Uani 1 1 d .
N12 N 0.5063(8) 0.1814(7) -0.1133(6) 0.045(2) Uani 1 1 d .
N13 N 0.4450(7) 0.6961(6) 0.4960(6) 0.0401(19) Uani 1 1 d .
N14 N 0.6148(7) 0.6912(7) 0.3917(6) 0.047(2) Uani 1 1 d .
N15 N 0.5422(7) 0.5623(7) 0.3414(6) 0.044(2) Uani 1 1 d .
H17 H 0.5231 0.5185 0.3235 0.053 Uiso 1 1 calc R
H18 H 0.6066 0.5850 0.3169 0.053 Uiso 1 1 calc R
N16 N 0.3779(7) 0.5695(6) 0.4482(6) 0.0372(18) Uani 1 1 d .
N17 N 0.3336(7) 0.5068(6) 0.4226(6) 0.0373(19) Uani 1 1 d .
H19 H 0.3689 0.5047 0.3581 0.045 Uiso 1 1 d .
N18 N 0.1916(7) 0.5562(7) 0.5753(6) 0.042(2) Uani 1 1 d .
N19 N 0.1148(7) 0.5579(6) 0.6466(6) 0.0370(18) Uani 1 1 d .
N20 N -0.0686(7) 0.5199(7) 0.7990(6) 0.044(2) Uani 1 1 d .
H21 H -0.1324 0.5037 0.8362 0.053 Uiso 1 1 d .
N21 N -0.0052(7) 0.5856(6) 0.8025(6) 0.0391(19) Uani 1 1 d .
N22 N -0.1220(9) 0.6006(8) 0.9353(7) 0.068(3) Uani 1 1 d .
H22 H -0.1681 0.5616 0.9366 0.081 Uiso 1 1 calc R
H23 H -0.1336 0.6279 0.9778 0.081 Uiso 1 1 calc R
N23 N 0.0104(10) 0.7230(10) 0.9362(7) 0.079(4) Uani 1 1 d .
N24 N 0.1220(8) 0.7029(7) 0.8039(6) 0.043(2) Uani 1 1 d .
C1 C 0.1937(10) 0.0835(9) 0.2002(8) 0.055(3) Uani 1 1 d .
H1 H 0.2396 0.0588 0.1543 0.066 Uiso 1 1 calc R
C2 C 0.0957(9) 0.0476(9) 0.2453(9) 0.053(3) Uani 1 1 d .
H2 H 0.0755 -0.0046 0.2323 0.064 Uiso 1 1 calc R
C3 C 0.0295(10) 0.0837(9) 0.3059(8) 0.052(3) Uani 1 1 d .
H3 H -0.0398 0.0594 0.3342 0.063 Uiso 1 1 calc R
C4 C 0.1545(9) 0.1841(7) 0.2862(7) 0.040(2) Uani 1 1 d .
C5 C 0.1948(8) 0.2583(8) 0.3119(8) 0.043(2) Uani 1 1 d .
C6 C 0.4158(9) 0.4009(7) 0.2351(7) 0.039(2) Uani 1 1 d .
C7 C 0.4798(9) 0.3825(8) 0.1515(7) 0.037(2) Uani 1 1 d .
C8 C 0.5705(9) 0.4254(8) 0.0969(7) 0.042(2) Uani 1 1 d .
H7 H 0.6060 0.4732 0.1039 0.051 Uiso 1 1 calc R
C9 C 0.5981(9) 0.3832(9) 0.0299(7) 0.045(3) Uani 1 1 d .
C10 C 0.6896(8) 0.4018(8) -0.0483(7) 0.040(2) Uani 1 1 d .
C11 C 0.6564(9) 0.2767(7) -0.1916(7) 0.040(2) Uani 1 1 d .
C12 C 0.5783(8) 0.2079(8) -0.1877(6) 0.037(2) Uani 1 1 d .
C13 C 0.5301(10) 0.1141(8) -0.2513(8) 0.046(3) Uani 1 1 d .
H11 H 0.5400 0.0877 -0.2989 0.056 Uiso 1 1 calc R
C14 C 0.4508(11) 0.0838(9) -0.1777(8) 0.061(4) Uani 1 1 d .
H12 H 0.4027 0.0398 -0.1752 0.073 Uiso 1 1 calc R
C15 C 0.4418(10) 0.1177(9) -0.1080(8) 0.052(3) Uani 1 1 d .
H13 H 0.3889 0.0955 -0.0553 0.062 Uiso 1 1 calc R
C16 C 0.4810(8) 0.7595(8) 0.5235(7) 0.041(2) Uani 1 1 d .
H14 H 0.4349 0.7821 0.5705 0.049 Uiso 1 1 calc R
C17 C 0.5823(10) 0.7919(8) 0.4852(8) 0.050(3) Uani 1 1 d .
H15 H 0.6069 0.8377 0.5039 0.060 Uiso 1 1 calc R
C18 C 0.6473(8) 0.7559(9) 0.4189(7) 0.045(3) Uani 1 1 d .
H16 H 0.7180 0.7778 0.3913 0.054 Uiso 1 1 calc R
C19 C 0.5167(9) 0.6653(8) 0.4310(7) 0.044(2) Uani 1 1 d .
C20 C 0.4750(9) 0.5935(8) 0.4043(7) 0.044(2) Uani 1 1 d .
C21 C 0.2374(8) 0.4719(8) 0.4637(7) 0.038(2) Uani 1 1 d .
C22 C 0.1700(8) 0.4905(8) 0.5437(7) 0.039(2) Uani 1 1 d .
C23 C 0.0787(8) 0.4490(8) 0.5961(7) 0.040(2) Uani 1 1 d .
H20 H 0.0445 0.4007 0.5887 0.048 Uiso 1 1 calc R
C24 C 0.0475(8) 0.4927(8) 0.6616(7) 0.039(2) Uani 1 1 d .
C25 C -0.0470(9) 0.4746(8) 0.7362(7) 0.039(2) Uani 1 1 d .
C26 C -0.0363(11) 0.6181(9) 0.8703(8) 0.053(3) Uani 1 1 d .
C27 C 0.0363(11) 0.6848(9) 0.8710(8) 0.053(3) Uani 1 1 d .
C28 C 0.0817(13) 0.7798(13) 0.9377(10) 0.086(5) Uani 1 1 d .
H24 H 0.0697 0.8053 0.9861 0.103 Uiso 1 1 calc R
C29 C 0.1706(11) 0.8014(10) 0.8709(8) 0.058(3) Uani 1 1 d .
H25 H 0.2185 0.8444 0.8707 0.070 Uiso 1 1 calc R
C30 C 0.1901(10) 0.7606(9) 0.8044(8) 0.051(3) Uani 1 1 d .
H26 H 0.2533 0.7737 0.7580 0.061 Uiso 1 1 calc R

loop_
_atom_site_aniso_label
_atom_site_aniso_U_11
_atom_site_aniso_U_22
_atom_site_aniso_U_33
_atom_site_aniso_U_23
_atom_site_aniso_U_13
_atom_site_aniso_U_12
Cu1 0.0401(7) 0.0500(7) 0.0418(7) -0.0283(6) 0.0105(5) -0.0240(6)
Cu2 0.0479(7) 0.0536(8) 0.0401(7) -0.0289(6) 0.0102(6) -0.0277(6)
Cu3 0.0397(7) 0.0491(7) 0.0416(7) -0.0281(6) 0.0090(5) -0.0223(6)
Cu4 0.0413(7) 0.0499(7) 0.0410(7) -0.0283(6) 0.0105(5) -0.0226(6)
Cl1 0.0484(14) 0.0501(15) 0.0464(14) -0.0238(12) 0.0022(11) -0.0212(12)
Cl2 0.071(2) 0.093(3) 0.062(2) -0.041(2) 0.0007(17) -0.036(2)
Cl3 0.0499(14) 0.0602(16) 0.0409(14) -0.0263(12) 0.0102(11) -0.0266(13)
Cl4 0.0473(14) 0.0523(15) 0.0589(17) -0.0299(14) 0.0051(12) -0.0210(12)
O1 0.048(4) 0.054(4) 0.046(4) -0.033(4) 0.014(3) -0.027(3)
O2 0.049(4) 0.054(4) 0.055(5) -0.031(4) 0.014(4) -0.030(4)
O3 0.044(4) 0.054(4) 0.049(4) -0.035(4) 0.014(3) -0.028(3)
O4 0.051(4) 0.056(4) 0.048(4) -0.034(4) 0.011(3) -0.029(4)
O5 0.050(4) 0.061(5) 0.051(4) -0.041(4) 0.013(3) -0.031(4)
O6 0.045(4) 0.052(4) 0.040(4) -0.024(3) 0.009(3) -0.027(3)
O7 0.067(5) 0.052(5) 0.066(5) -0.030(4) -0.021(4) -0.016(4)
O8 0.070(6) 0.077(6) 0.066(6) -0.008(5) -0.005(5) -0.032(5)
O9 0.056(5) 0.090(7) 0.081(7) -0.054(6) 0.006(5) -0.018(5)
O10 0.075(6) 0.061(5) 0.066(6) -0.038(4) -0.001(4) -0.030(4)
O11 0.071(6) 0.078(6) 0.042(4) -0.021(4) 0.007(4) -0.032(5)
O12 0.043(6) 0.110(11) 0.101(11) -0.054(9) 0.014(6) -0.032(7)
O13 0.05(2) 0.10(3) 0.10(3) -0.07(3) 0.04(2) -0.03(2)
O14 0.115(12) 0.075(9) 0.077(9) -0.047(8) -0.027(9) -0.009(8)
O15 0.07(3) 0.07(2) 0.08(3) -0.05(2) 0.02(2) -0.02(2)
O16 0.091(12) 0.101(13) 0.089(12) -0.034(10) -0.012(9) 0.011(10)
O18 0.054(5) 0.061(5) 0.066(5) -0.028(4) -0.002(4) -0.028(4)
O19 0.072(6) 0.067(6) 0.070(6) -0.031(5) -0.025(5) -0.009(5)
O20 0.095(7) 0.082(6) 0.062(6) -0.050(5) 0.033(5) -0.053(5)
O21 0.050(5) 0.090(6) 0.059(5) -0.035(5) 0.011(4) -0.028(4)
O22 0.038(4) 0.072(6) 0.076(6) -0.031(5) -0.006(4) -0.018(4)
O23 0.055(5) 0.042(4) 0.065(5) -0.024(4) 0.007(4) -0.024(4)
O24 0.071(5) 0.051(5) 0.051(5) -0.019(4) -0.010(4) -0.020(4)
O25 0.066(5) 0.071(5) 0.059(5) -0.040(4) 0.015(4) -0.033(4)
O26 0.033(15) 0.09(2) 0.06(2) -0.040(18) 0.020(13) -0.037(16)
O27 0.053(10) 0.099(14) 0.044(9) -0.034(9) -0.011(8) -0.013(9)
O28 0.066(6) 0.085(7) 0.082(7) -0.027(6) -0.019(5) -0.017(5)
O29 0.038(4) 0.039(4) 0.036(4) -0.021(4) -0.004(3) -0.012(3)
O31 0.034(4) 0.041(4) 0.046(5) -0.021(4) 0.014(3) -0.019(3)
N1 0.041(5) 0.048(5) 0.050(5) -0.029(4) 0.008(4) -0.018(4)
N2 0.049(5) 0.066(6) 0.041(5) -0.030(5) 0.007(4) -0.029(5)
N3 0.041(4) 0.046(5) 0.052(5) -0.029(4) 0.009(4) -0.023(4)
N4 0.046(5) 0.055(5) 0.042(5) -0.030(4) 0.013(4) -0.033(4)
N5 0.037(4) 0.051(5) 0.038(4) -0.032(4) 0.007(3) -0.018(4)
N6 0.042(4) 0.045(5) 0.037(4) -0.023(4) 0.007(4) -0.020(4)
N7 0.043(5) 0.063(6) 0.038(5) -0.032(4) 0.013(4) -0.028(4)
N8 0.046(5) 0.056(5) 0.042(5) -0.022(4) 0.015(4) -0.033(4)
N9 0.052(5) 0.048(5) 0.039(5) -0.026(4) 0.004(4) -0.026(4)
N10 0.055(5) 0.058(6) 0.042(5) -0.031(4) 0.010(4) -0.030(4)
N11 0.049(5) 0.055(5) 0.039(5) -0.024(4) 0.004(4) -0.023(4)
N12 0.051(5) 0.058(6) 0.041(5) -0.032(4) 0.012(4) -0.025(4)
N13 0.045(5) 0.042(5) 0.039(5) -0.020(4) 0.008(4) -0.020(4)
N14 0.043(5) 0.061(6) 0.049(5) -0.032(5) 0.008(4) -0.021(4)
N15 0.038(4) 0.059(6) 0.047(5) -0.036(5) 0.018(4) -0.023(4)
N16 0.038(4) 0.039(4) 0.041(5) -0.019(4) 0.008(4) -0.022(4)
N17 0.037(4) 0.046(5) 0.043(5) -0.031(4) 0.011(4) -0.021(4)
N18 0.050(5) 0.052(5) 0.036(4) -0.026(4) 0.007(4) -0.027(4)
N19 0.034(4) 0.045(5) 0.041(5) -0.023(4) 0.008(3) -0.022(4)
N20 0.042(5) 0.060(6) 0.043(5) -0.032(4) 0.011(4) -0.021(4)
N21 0.042(5) 0.044(5) 0.042(5) -0.024(4) 0.009(4) -0.025(4)
N22 0.073(7) 0.095(8) 0.069(7) -0.064(7) 0.034(6) -0.056(6)
N23 0.098(8) 0.125(10) 0.051(6) -0.063(7) 0.050(6) -0.088(8)
N24 0.051(5) 0.048(5) 0.042(5) -0.025(4) 0.009(4) -0.024(4)
C1 0.053(7) 0.069(8) 0.063(7) -0.044(6) 0.014(6) -0.032(6)
C2 0.041(6) 0.061(7) 0.070(8) -0.036(7) 0.000(6) -0.018(5)
C3 0.056(7) 0.058(7) 0.055(7) -0.028(6) 0.003(6) -0.027(6)
C4 0.044(5) 0.037(5) 0.048(6) -0.020(5) 0.001(5) -0.020(4)
C5 0.037(5) 0.050(6) 0.055(6) -0.040(5) 0.012(5) -0.014(5)
C6 0.046(6) 0.041(5) 0.034(5) -0.014(4) 0.007(4) -0.025(5)
C7 0.045(5) 0.045(6) 0.035(5) -0.026(4) 0.004(4) -0.021(4)
C8 0.042(5) 0.051(6) 0.042(6) -0.027(5) 0.009(4) -0.020(5)
C9 0.039(5) 0.070(7) 0.042(6) -0.039(6) 0.009(4) -0.022(5)
C10 0.038(5) 0.055(6) 0.040(5) -0.034(5) 0.004(4) -0.013(5)
C11 0.043(5) 0.039(5) 0.047(6) -0.019(5) 0.005(5) -0.023(4)
C12 0.040(5) 0.048(6) 0.032(5) -0.022(4) 0.010(4) -0.023(4)
C13 0.060(7) 0.043(6) 0.053(6) -0.029(5) -0.003(5) -0.024(5)
C14 0.085(9) 0.071(8) 0.054(7) -0.043(6) 0.022(6) -0.057(7)
C15 0.054(6) 0.071(8) 0.049(6) -0.036(6) 0.018(5) -0.042(6)
C16 0.033(5) 0.052(6) 0.050(6) -0.033(5) 0.002(4) -0.010(4)
C17 0.055(7) 0.051(6) 0.056(7) -0.025(6) 0.010(5) -0.034(5)
C18 0.035(5) 0.068(7) 0.049(6) -0.037(6) 0.012(4) -0.028(5)
C19 0.049(6) 0.049(6) 0.043(6) -0.022(5) 0.003(5) -0.025(5)
C20 0.044(6) 0.053(6) 0.046(6) -0.028(5) 0.005(5) -0.018(5)
C21 0.036(5) 0.048(6) 0.038(5) -0.022(5) 0.003(4) -0.017(4)
C22 0.039(5) 0.044(5) 0.046(6) -0.027(5) 0.002(4) -0.016(4)
C23 0.033(5) 0.056(6) 0.049(6) -0.036(5) 0.007(4) -0.022(4)
C24 0.026(4) 0.056(6) 0.041(5) -0.025(5) 0.007(4) -0.017(4)
C25 0.040(5) 0.042(5) 0.037(5) -0.019(4) 0.006(4) -0.015(4)
C26 0.063(7) 0.057(7) 0.051(7) -0.028(6) 0.012(6) -0.036(6)
C27 0.069(7) 0.058(7) 0.050(6) -0.035(6) 0.012(6) -0.036(6)
C28 0.100(11) 0.138(14) 0.067(9) -0.068(10) 0.032(8) -0.091(11)
C29 0.067(8) 0.088(9) 0.045(6) -0.041(6) 0.013(6) -0.050(7)
C30 0.053(6) 0.074(8) 0.047(6) -0.040(6) 0.012(5) -0.038(6)

loop_
_atom_type_symbol
_atom_type_description
_atom_type_scat_dispersion_real
_atom_type_scat_dispersion_imag
_atom_type_scat_source
C C 0.0033 0.0016 'International Tables Vol C Tables 4.2.6.8 and 6.1.1.4'
H H 0.0000 0.0000 'International Tables Vol C Tables 4.2.6.8 and 6.1.1.4'
Cl Cl 0.1484 0.1585 'International Tables Vol C Tables 4.2.6.8 and 6.1.1.4'
Cu Cu 0.3201 1.2651 'International Tables Vol C Tables 4.2.6.8 and 6.1.1.4'
N N 0.0061 0.0033 'International Tables Vol C Tables 4.2.6.8 and 6.1.1.4'
O O 0.0106 0.0060 'International Tables Vol C Tables 4.2.6.8 and 6.1.1.4'

loop_
_geom_angle_atom_site_label_1
_geom_angle_atom_site_label_2
_geom_angle_atom_site_label_3
_geom_angle
_geom_angle_site_symmetry_3
O5 Cu1 N6 90.5(3) .
O5 Cu1 N1 98.0(3) .
N6 Cu1 N1 168.5(3) .
O5 Cu1 N4 171.0(4) .
N6 Cu1 N4 88.7(3) .
N1 Cu1 N4 81.7(3) .
O5 Cu1 O7 91.6(3) .
N6 Cu1 O7 98.2(3) .
N1 Cu1 O7 89.4(4) .
N4 Cu1 O7 97.5(4) .
O5 Cu2 N7 90.4(3) .
O5 Cu2 N12 98.2(3) .
N7 Cu2 N12 170.2(4) .
O5 Cu2 N9 177.1(4) .
N7 Cu2 N9 89.5(3) .
N12 Cu2 N9 82.1(3) .
O6 Cu3 N18 90.1(3) .
O6 Cu3 N13 97.7(3) .
N18 Cu3 N13 164.6(4) .
O6 Cu3 N16 171.1(3) .
N18 Cu3 N16 88.1(3) .
N13 Cu3 N16 82.2(3) .
O6 Cu3 O29 100.9(3) .
N18 Cu3 O29 96.7(3) .
N13 Cu3 O29 94.9(3) .
N16 Cu3 O29 87.9(3) .
O6 Cu4 N19 89.6(3) .
O6 Cu4 N24 98.6(3) .
N19 Cu4 N24 171.8(3) .
O6 Cu4 N21 172.6(4) .
N19 Cu4 N21 89.5(3) .
N24 Cu4 N21 82.3(3) .
O6 Cu4 O18 91.7(3) 2_666
N19 Cu4 O18 91.0(3) 2_666
N24 Cu4 O18 89.1(3) 2_666
N21 Cu4 O18 95.7(3) 2_666
O8 Cl1 O9 110.8(6) .
O8 Cl1 O10 110.3(6) .
O9 Cl1 O10 108.9(6) .
O8 Cl1 O7 110.8(6) .
O9 Cl1 O7 108.6(5) .
O10 Cl1 O7 107.4(5) .
O16 Cl2 O14 113.8(11) .
O16 Cl2 O13 124.5(18) .
O14 Cl2 O13 50.5(16) .
O16 Cl2 O11 109.5(8) .
O14 Cl2 O11 105.4(8) .
O13 Cl2 O11 125.8(16) .
O16 Cl2 O12 117.0(11) .
O14 Cl2 O12 105.9(9) .
O13 Cl2 O12 56.8(17) .
O11 Cl2 O12 104.3(7) .
O16 Cl2 O17 43.9(18) .
O14 Cl2 O17 142.2(19) .
O13 Cl2 O17 111(2) .
O11 Cl2 O17 111.1(18) .
O12 Cl2 O17 74.9(19) .
O16 Cl2 O15 42.2(16) .
O14 Cl2 O15 71.8(17) .
O13 Cl2 O15 100(2) .
O11 Cl2 O15 118.3(13) .
O12 Cl2 O15 136.5(14) .
O17 Cl2 O15 82(2) .
O20 Cl3 O19 114.1(6) .
O20 Cl3 O21 108.5(5) .
O19 Cl3 O21 111.6(6) .
O20 Cl3 O18 108.3(5) .
O19 Cl3 O18 107.8(5) .
O21 Cl3 O18 106.2(5) .
O23 Cl4 O25 109.2(5) .
O23 Cl4 O22 109.3(5) .
O25 Cl4 O22 108.9(5) .
O23 Cl4 O24 111.0(5) .
O25 Cl4 O24 110.6(5) .
O22 Cl4 O24 107.8(5) .
Cu2 O5 Cu1 117.9(3) .
Cu3 O6 Cu4 118.7(3) .
Cl1 O7 Cu1 132.2(5) .
O13 O12 Cl2 59.4(18) .
O14 O13 O12 126(3) .
O14 O13 Cl2 64(2) .
O12 O13 Cl2 64(2) .
O13 O14 Cl2 65(2) .
O13 O14 O15 102(3) .
Cl2 O14 O15 61.1(14) .
O16 O15 O26 135(4) .
O16 O15 Cl2 51.9(17) .
O26 O15 Cl2 171(3) .
O16 O15 O14 99(3) .
O26 O15 O14 125(3) .
Cl2 O15 O14 47.0(12) .
O15 O16 O17 147(4) .
O15 O16 Cl2 86(3) .
O17 O16 Cl2 83(3) .
O16 O17 Cl2 53(2) .
Cl3 O18 Cu4 129.9(4) 2_666
O30 O29 Cu3 118.2(14) .
O31 O30 O29 129(3) .
C4 N1 C1 115.9(9) .
C4 N1 Cu1 114.3(6) .
C1 N1 Cu1 129.7(7) .
C4 N2 C3 114.5(9) .
C5 N4 N5 116.4(8) .
C5 N4 Cu1 115.8(6) .
N5 N4 Cu1 126.7(6) .
C6 N5 N4 127.7(8) .
N7 N6 C7 108.8(8) .
N7 N6 Cu1 120.1(6) .
C7 N6 Cu1 130.8(7) .
N6 N7 C9 109.1(8) .
N6 N7 Cu2 120.4(6) .
C9 N7 Cu2 130.5(7) .
C10 N8 N9 126.1(8) .
C11 N9 N8 115.8(8) .
C11 N9 Cu2 116.4(6) .
N8 N9 Cu2 127.4(6) .
C12 N11 C13 115.1(9) .
C12 N12 C15 116.5(9) .
C12 N12 Cu2 114.1(7) .
C15 N12 Cu2 129.4(7) .
C19 N13 C16 115.6(8) .
C19 N13 Cu3 113.9(6) .
C16 N13 Cu3 130.5(7) .
C19 N14 C18 115.9(9) .
C20 N16 N17 117.0(8) .
C20 N16 Cu3 114.7(6) .
N17 N16 Cu3 127.8(6) .
C21 N17 N16 124.1(8) .
N19 N18 C22 107.1(8) .
N19 N18 Cu3 120.9(6) .
C22 N18 Cu3 132.0(7) .
N18 N19 C24 109.6(8) .
N18 N19 Cu4 119.5(6) .
C24 N19 Cu4 130.4(7) .
C25 N20 N21 125.2(8) .
C26 N21 N20 116.1(8) .
C26 N21 Cu4 115.6(7) .
N20 N21 Cu4 128.3(6) .
C27 N23 C28 116.4(10) .
C30 N24 C27 117.9(9) .
C30 N24 Cu4 130.0(7) .
C27 N24 Cu4 112.2(7) .
N1 C1 C2 119.1(10) .
C3 C2 C1 121.1(11) .
C2 C3 N2 121.4(11) .
N2 C4 N1 127.9(9) .
N2 C4 C5 117.8(9) .
N1 C4 C5 114.4(8) .
N4 C5 N3 130.4(9) .
N4 C5 C4 113.0(8) .
N3 C5 C4 116.4(9) .
O1 C6 N5 119.4(9) .
O1 C6 C7 119.9(8) .
N5 C6 C7 120.6(8) .
N6 C7 C8 109.5(8) .
N6 C7 C6 123.4(9) .
C8 C7 C6 127.2(8) .
C9 C8 C7 104.0(9) .
N7 C9 C8 108.7(9) .
N7 C9 C10 123.3(8) .
C8 C9 C10 127.9(9) .
O2 C10 N8 117.7(9) .
O2 C10 C9 119.9(9) .
N8 C10 C9 122.3(9) .
N10 C11 N9 129.8(9) .
N10 C11 C12 119.5(9) .
N9 C11 C12 110.8(8) .
N11 C12 N12 127.9(9) .
N11 C12 C11 115.6(8) .
N12 C12 C11 116.4(8) .
N11 C13 C14 121.4(10) .
C15 C14 C13 118.7(10) .
N12 C15 C14 120.2(10) .
N13 C16 C17 121.2(9) .
C16 C17 C18 117.6(9) .
N14 C18 C17 122.4(9) .
N14 C19 N13 127.2(9) .
N14 C19 C20 118.9(9) .
N13 C19 C20 113.8(9) .
N16 C20 N15 129.3(10) .
N16 C20 C19 115.1(9) .
N15 C20 C19 115.5(9) .
O3 C21 N17 116.5(9) .
O3 C21 C22 119.3(9) .
N17 C21 C22 124.1(8) .
N18 C22 C23 110.1(9) .
N18 C22 C21 121.6(9) .
C23 C22 C21 128.4(9) .
C22 C23 C24 104.2(8) .
N19 C24 C23 109.0(8) .
N19 C24 C25 124.1(9) .
C23 C24 C25 126.9(9) .
O4 C25 N20 117.1(9) .
O4 C25 C24 120.8(9) .
N20 C25 C24 122.1(9) .
N21 C26 N22 129.4(10) .
N21 C26 C27 113.1(10) .
N22 C26 C27 117.5(10) .
N23 C27 N24 125.5(10) .
N23 C27 C26 117.7(10) .
N24 C27 C26 116.8(9) .
N23 C28 C29 120.9(11) .
C28 C29 C30 119.0(11) .
N24 C30 C29 120.3(10) .

loop_
_geom_bond_atom_site_label_1
_geom_bond_atom_site_label_2
_geom_bond_distance
_geom_bond_site_symmetry_2
Cu1 O5 1.903(7) .
Cu1 N6 1.918(8) .
Cu1 N1 1.947(8) .
Cu1 N4 1.963(8) .
Cu1 O7 2.263(8) .
Cu2 O5 1.883(7) .
Cu2 N7 1.922(8) .
Cu2 N12 1.950(8) .
Cu2 N9 1.960(9) .
Cu3 O6 1.879(7) .
Cu3 N18 1.911(8) .
Cu3 N13 1.954(8) .
Cu3 N16 1.969(8) .
Cu3 O29 2.292(8) .
Cu4 O6 1.903(7) .
Cu4 N19 1.923(8) .
Cu4 N24 1.951(8) .
Cu4 N21 1.956(8) .
Cu4 O18 2.420(9) 2_666
Cl1 O8 1.397(10) .
Cl1 O9 1.406(9) .
Cl1 O10 1.428(8) .
Cl1 O7 1.453(8) .
Cl2 O16 1.312(16) .
Cl2 O14 1.388(13) .
Cl2 O13 1.39(4) .
Cl2 O11 1.439(9) .
Cl2 O12 1.453(13) .
Cl2 O17 1.64(5) .
Cl2 O15 1.66(4) .
Cl3 O20 1.396(8) .
Cl3 O19 1.400(9) .
Cl3 O21 1.409(8) .
Cl3 O18 1.460(8) .
Cl4 O23 1.401(7) .
Cl4 O25 1.426(8) .
Cl4 O22 1.445(8) .
Cl4 O24 1.448(8) .
O1 C6 1.208(11) .
O2 C10 1.231(12) .
O3 C21 1.233(11) .
O4 C25 1.234(12) .
O12 O13 1.35(4) .
O13 O14 1.19(4) .
O14 O15 1.80(5) .
O15 O16 1.12(4) .
O15 O26 1.63(5) .
O16 O17 1.14(5) .
O18 Cu4 2.420(9) 2_666
O29 O30 1.64(4) .
O30 O31 1.30(4) .
N1 C4 1.325(12) .
N1 C1 1.343(13) .
N2 C4 1.310(13) .
N2 C3 1.363(13) .
N3 C5 1.310(12) .
N4 C5 1.290(12) .
N4 N5 1.372(10) .
N5 C6 1.319(12) .
N6 N7 1.303(11) .
N6 C7 1.317(11) .
N7 C9 1.331(13) .
N8 C10 1.318(12) .
N8 N9 1.392(11) .
N9 C11 1.325(12) .
N10 C11 1.272(12) .
N11 C12 1.302(12) .
N11 C13 1.324(12) .
N12 C12 1.311(12) .
N12 C15 1.319(13) .
N13 C19 1.345(13) .
N13 C16 1.346(12) .
N14 C19 1.297(13) .
N14 C18 1.335(13) .
N15 C20 1.301(12) .
N16 C20 1.294(12) .
N16 N17 1.377(10) .
N17 C21 1.330(12) .
N18 N19 1.317(11) .
N18 C22 1.331(12) .
N19 C24 1.319(12) .
N20 C25 1.346(12) .
N20 N21 1.385(11) .
N21 C26 1.291(13) .
N22 C26 1.307(14) .
N23 C27 1.307(13) .
N23 C28 1.342(14) .
N24 C30 1.315(13) .
N24 C27 1.327(13) .
C1 C2 1.368(15) .
C2 C3 1.304(16) .
C4 C5 1.496(13) .
C6 C7 1.483(13) .
C7 C8 1.374(13) .
C8 C9 1.370(13) .
C9 C10 1.478(13) .
C11 C12 1.512(12) .
C13 C14 1.362(15) .
C14 C15 1.356(14) .
C16 C17 1.364(14) .
C17 C18 1.370(14) .
C19 C20 1.485(13) .
C21 C22 1.448(13) .
C22 C23 1.360(13) .
C23 C24 1.363(13) .
C24 C25 1.466(13) .
C26 C27 1.464(14) .
C28 C29 1.355(16) .
C29 C30 1.357(14) .
